data_7230766
loop_
_publ_author_name
'Collings, Ines'
'Bykov, Maxim'
'Bykova, Elena'
'Hanfland, Michael'
'van Smaalen, Sander'
'Dubrovinsky, Leonid'
'Dubrovinskaia, Natalia'

_publ_section_title
;
 Disorder--order transitions in the perovskite metal--organic frameworks
 [(CH3)2NH2][M(HCOO)3] at high pressure
;
_journal_name_full CrystEngComm
_journal_paper_doi 10.1039/C8CE00617B
_journal_year 2018
_chemical_formula_moiety 'C3 H3 Cu O6, C2 H8 N'
_chemical_formula_sum 'C5 H11 Cu N O6'
_chemical_formula_weight 244.69
_space_group_crystal_system triclinic
_space_group_IT_number 2
_space_group_name_Hall '-P 1'
_space_group_name_H-M_alt 'P -1'
_symmetry_space_group_name_Hall '-P 1'
_symmetry_space_group_name_H-M 'P -1'
_audit_creation_method SHELXL-2016/6
_audit_update_record
;
2018-04-17 deposited with the CCDC.
2018-05-29 downloaded from the CCDC.
;
_cell_angle_alpha 96.33(8)
_cell_angle_beta 88.41(6)
_cell_angle_gamma 96.33(3)
_cell_formula_units_Z 1
_cell_length_a 5.3448(17)
_cell_length_b 5.871(2)
_cell_length_c 5.670(6)
_cell_measurement_reflns_used 56
_cell_measurement_temperature 293(2)
_cell_measurement_theta_max 12.6440
_cell_measurement_theta_min 3.6880
_cell_volume 175.7(2)
_computing_cell_refinement 'CrysAlisPro (Agilent Technologies, 2013)'
_computing_data_reduction 'CrysAlisPro (Agilent Technologies, 2013)'
_computing_molecular_graphics 'SHELXLE-2011 (Huebschle, 2011)'
_computing_structure_refinement 'SHELXL-2016/6 (Sheldrick, 2016)'
_computing_structure_solution 'SHELXT-2015 (Sheldrick, 2015)'
_diffrn_ambient_pressure '8.48 GPa'
_diffrn_ambient_temperature 293(2)
_diffrn_detector_area_resol_mean 7
_diffrn_measured_fraction_theta_full 0.551
_diffrn_measured_fraction_theta_max 0.543
_diffrn_measurement_device_type 'ID15B beamline, ESRF'
_diffrn_measurement_method 'omega scans'
_diffrn_radiation_type synchrotron
_diffrn_radiation_wavelength 0.41108
_diffrn_reflns_av_unetI/netI 0.0874
_diffrn_reflns_Laue_measured_fraction_full 0.551
_diffrn_reflns_Laue_measured_fraction_max 0.543
_diffrn_reflns_limit_h_max 6
_diffrn_reflns_limit_h_min -6
_diffrn_reflns_limit_k_max 7
_diffrn_reflns_limit_k_min -7
_diffrn_reflns_limit_l_max 7
_diffrn_reflns_limit_l_min -7
_diffrn_reflns_number 426
_diffrn_reflns_point_group_measured_fraction_full 0.551
_diffrn_reflns_point_group_measured_fraction_max 0.543
_diffrn_reflns_theta_full 14.279
_diffrn_reflns_theta_max 14.816
_diffrn_reflns_theta_min 2.218
_diffrn_source synchrotron
_exptl_absorpt_coefficient_mu 0.700
_exptl_absorpt_correction_T_max 1.00000
_exptl_absorpt_correction_T_min 0.89322
_exptl_absorpt_correction_type multi-scan
_exptl_absorpt_process_details
;
CrysAlisPro 1.171.38.41 (Rigaku Oxford Diffraction, 2015)
Empirical absorption correction using spherical harmonics,
 implemented in SCALE3 ABSPACK scaling algorithm.
;
_exptl_crystal_colour blue
_exptl_crystal_density_diffrn 2.312
_exptl_crystal_description block
_exptl_crystal_F_000 125
_exptl_crystal_size_max 0.070
_exptl_crystal_size_mid 0.045
_exptl_crystal_size_min 0.020
_refine_diff_density_max 0.911
_refine_diff_density_min -0.925
_refine_diff_density_rms 0.138
_refine_ls_extinction_method none
_refine_ls_goodness_of_fit_ref 1.055
_refine_ls_hydrogen_treatment undef
_refine_ls_matrix_type full
_refine_ls_number_parameters 52
_refine_ls_number_reflns 426
_refine_ls_number_restraints 0
_refine_ls_restrained_S_all 1.055
_refine_ls_R_factor_all 0.1021
_refine_ls_R_factor_gt 0.0746
_refine_ls_shift/su_max 0.000
_refine_ls_shift/su_mean 0.000
_refine_ls_structure_factor_coef Fsqd
_refine_ls_weighting_details 'w=1/[\s^2^(Fo^2^)+(0.1330P)^2^] where P=(Fo^2^+2Fc^2^)/3'
_refine_ls_weighting_scheme calc
_refine_ls_wR_factor_gt 0.1838
_refine_ls_wR_factor_ref 0.2022
_reflns_Friedel_coverage 0.000
_reflns_number_gt 285
_reflns_number_total 426
_reflns_threshold_expression 'I > 2\s(I)'
_cod_data_source_file c8ce00617b2.cif
_cod_data_source_block DMACuF_c2_p12
_cod_database_code 7230766
_shelx_shelxl_version_number 2016/6
_shelx_space_group_comment
;
The symmetry employed for this shelxl refinement is uniquely defined
by the following loop, which should always be used as a source of
symmetry information in preference to the above space-group names.
They are only intended as comments.
;
_shelx_estimated_absorpt_t_min 0.953
_shelx_estimated_absorpt_t_max 0.986

loop_
_space_group_symop_operation_xyz
'x, y, z'
'-x, -y, -z'

loop_
_atom_site_label
_atom_site_type_symbol
_atom_site_fract_x
_atom_site_fract_y
_atom_site_fract_z
_atom_site_U_iso_or_equiv
_atom_site_adp_type
_atom_site_occupancy
_atom_site_site_symmetry_order
_atom_site_calc_flag
_atom_site_refinement_flags_posn
_atom_site_refinement_flags_occupancy
Cu1 Cu 0.500000 0.500000 0.500000 0.0454(12) Uani 1 2 d S P
O1 O 0.645(3) 0.638(4) 0.804(3) 0.043(4) Uiso 0.5 1 d . P
O2 O 0.723(3) 0.579(4) 1.163(3) 0.042(4) Uiso 0.5 1 d . P
O3 O -0.185(3) 0.603(4) 0.346(4) 0.044(4) Uiso 0.5 1 d . P
O4 O 0.222(3) 0.599(4) 0.356(3) 0.040(4) Uiso 0.5 1 d . P
O5 O 0.323(3) -0.181(5) 0.406(4) 0.054(5) Uiso 0.5 1 d . P
O6 O 0.366(3) 0.185(5) 0.388(4) 0.058(5) Uiso 0.5 1 d . P
C1 C 0.593(3) 0.542(5) 0.986(4) 0.032(5) Uiso 0.5 1 d . P
C3 C 0.428(3) 0.004(6) 0.466(4) 0.035(6) Uiso 0.5 1 d . P
C2 C 0.012(3) 0.545(4) 0.431(3) 0.018(4) Uiso 0.5 1 d . P
C4 C 0.175(3) -0.099(5) 0.939(4) 0.081(5) Uiso 1 1 d . .
N1 N -0.002(4) -0.016(6) 1.087(4) 0.045(5) Uiso 0.5 1 d . P

loop_
_atom_site_aniso_label
_atom_site_aniso_U_11
_atom_site_aniso_U_22
_atom_site_aniso_U_33
_atom_site_aniso_U_23
_atom_site_aniso_U_13
_atom_site_aniso_U_12
Cu1 0.0396(13) 0.056(3) 0.0346(14) -0.0084(18) -0.0085(8) -0.0095(12)

loop_
_atom_type_symbol
_atom_type_description
_atom_type_scat_dispersion_real
_atom_type_scat_dispersion_imag
_atom_type_scat_source
C C -0.0001 0.0005 'International Tables Vol C Tables 4.2.6.8 and 6.1.1.4'
H H 0.0000 0.0000 'International Tables Vol C Tables 4.2.6.8 and 6.1.1.4'
N N 0.0006 0.0010 'International Tables Vol C Tables 4.2.6.8 and 6.1.1.4'
O O 0.0018 0.0018 'International Tables Vol C Tables 4.2.6.8 and 6.1.1.4'
Cu Cu 0.2463 0.4687 'International Tables Vol C Tables 4.2.6.8 and 6.1.1.4'

loop_
_geom_angle_atom_site_label_1
_geom_angle_atom_site_label_2
_geom_angle_atom_site_label_3
_geom_angle
_geom_angle_site_symmetry_1
_geom_angle_site_symmetry_3
O4 Cu1 O4 180.0(4) . 2_666
O4 Cu1 O3 68.7(7) . 2_566
O4 Cu1 O3 111.3(7) 2_666 2_566
O4 Cu1 O3 111.3(7) . 1_655
O4 Cu1 O3 68.7(7) 2_666 1_655
O3 Cu1 O3 180.0 2_566 1_655
O4 Cu1 O6 92.6(9) . 2_666
O4 Cu1 O6 87.4(9) 2_666 2_666
O3 Cu1 O6 113.8(9) 2_566 2_666
O3 Cu1 O6 66.2(9) 1_655 2_666
O4 Cu1 O6 87.4(9) . .
O4 Cu1 O6 92.6(9) 2_666 .
O3 Cu1 O6 66.2(9) 2_566 .
O3 Cu1 O6 113.8(9) 1_655 .
O6 Cu1 O6 180.0(9) 2_666 .
O4 Cu1 O1 55.1(9) . 2_666
O4 Cu1 O1 124.9(9) 2_666 2_666
O3 Cu1 O1 88.3(7) 2_566 2_666
O3 Cu1 O1 91.7(7) 1_655 2_666
O6 Cu1 O1 132.1(9) 2_666 2_666
O6 Cu1 O1 47.9(9) . 2_666
O4 Cu1 O1 124.9(9) . .
O4 Cu1 O1 55.1(9) 2_666 .
O3 Cu1 O1 91.7(7) 2_566 .
O3 Cu1 O1 88.3(7) 1_655 .
O6 Cu1 O1 47.9(9) 2_666 .
O6 Cu1 O1 132.1(9) . .
O1 Cu1 O1 180.0 2_666 .
O4 Cu1 O2 86.3(7) . 1_554
O4 Cu1 O2 93.7(7) 2_666 1_554
O3 Cu1 O2 149.8(6) 2_566 1_554
O3 Cu1 O2 30.2(6) 1_655 1_554
O6 Cu1 O2 82.9(9) 2_666 1_554
O6 Cu1 O2 97.1(9) . 1_554
O1 Cu1 O2 62.9(7) 2_666 1_554
O1 Cu1 O2 117.1(7) . 1_554
O4 Cu1 O2 93.7(7) . 2_667
O4 Cu1 O2 86.3(7) 2_666 2_667
O3 Cu1 O2 30.2(6) 2_566 2_667
O3 Cu1 O2 149.8(6) 1_655 2_667
O6 Cu1 O2 97.1(9) 2_666 2_667
O6 Cu1 O2 82.9(9) . 2_667
O1 Cu1 O2 117.1(7) 2_666 2_667
O1 Cu1 O2 62.9(7) . 2_667
O2 Cu1 O2 180.0(11) 1_554 2_667
O4 Cu1 O5 35.6(8) . 1_565
O4 Cu1 O5 144.4(8) 2_666 1_565
O3 Cu1 O5 89.2(8) 2_566 1_565
O3 Cu1 O5 90.8(8) 1_655 1_565
O6 Cu1 O5 57.3(8) 2_666 1_565
O6 Cu1 O5 122.7(8) . 1_565
O1 Cu1 O5 82.7(9) 2_666 1_565
O1 Cu1 O5 97.3(9) . 1_565
O2 Cu1 O5 78.9(7) 1_554 1_565
O2 Cu1 O5 101.1(7) 2_667 1_565
O4 Cu1 O5 144.4(8) . 2_656
O4 Cu1 O5 35.6(8) 2_666 2_656
O3 Cu1 O5 90.8(8) 2_566 2_656
O3 Cu1 O5 89.2(8) 1_655 2_656
O6 Cu1 O5 122.7(8) 2_666 2_656
O6 Cu1 O5 57.3(8) . 2_656
O1 Cu1 O5 97.3(9) 2_666 2_656
O1 Cu1 O5 82.7(9) . 2_656
O2 Cu1 O5 101.1(7) 1_554 2_656
O2 Cu1 O5 78.9(7) 2_667 2_656
O5 Cu1 O5 180.0 1_565 2_656
C1 O1 O6 159(2) . 2_666
C1 O1 O4 95.7(19) . 2_666
O6 O1 O4 103.8(15) 2_666 2_666
C1 O1 Cu1 119.7(17) . .
O6 O1 Cu1 65.7(11) 2_666 .
O4 O1 Cu1 60.5(9) 2_666 .
O3 O2 C1 170(2) 1_656 .
O3 O2 Cu1 58.0(13) 1_656 1_556
C1 O2 Cu1 112.5(14) . 1_556
O2 O3 C2 136(2) 1_454 .
O2 O3 C2 144(2) 1_454 2_566
C2 O3 C2 27.3(12) . 2_566
O2 O3 Cu1 91.8(12) 1_454 1_455
C2 O3 Cu1 115.9(14) . 1_455
C2 O3 Cu1 88.6(11) 2_566 1_455
C2 O4 O5 118(2) . 1_565
C2 O4 O1 112(2) . 2_666
O5 O4 O1 129.5(15) 1_565 2_666
C2 O4 Cu1 118.8(15) . .
O5 O4 Cu1 89.4(11) 1_565 .
O1 O4 Cu1 64.5(8) 2_666 .
C2 O4 C2 26.6(13) . 2_566
O5 O4 C2 121.4(18) 1_565 2_566
O1 O4 C2 103.1(13) 2_666 2_566
Cu1 O4 C2 92.3(10) . 2_566
C3 O5 O4 173(3) . 1_545
C3 O5 C3 28(2) . 2_656
O4 O5 C3 145.0(18) 1_545 2_656
C3 O5 Cu1 118.2(18) . 1_545
O4 O5 Cu1 54.9(12) 1_545 1_545
C3 O5 Cu1 90.0(10) 2_656 1_545
C3 O6 O1 155(2) . 2_666
C3 O6 C3 22.4(17) . 2_656
O1 O6 C3 145.6(13) 2_666 2_656
C3 O6 Cu1 125.1(17) . .
O1 O6 Cu1 66.4(12) 2_666 .
C3 O6 Cu1 104.3(12) 2_656 .
C1 C1 O2 114(4) 2_667 .
C1 C1 O1 121(3) 2_667 .
O2 C1 O1 123(2) . .
C3 C3 O5 112(5) 2_656 .
C3 C3 O6 124(5) 2_656 .
O5 C3 O6 122(2) . .
C3 C3 O5 39(4) 2_656 2_656
O5 C3 O5 152(2) . 2_656
O6 C3 O5 85.7(19) . 2_656
C3 C3 O6 34(3) 2_656 2_656
O5 C3 O6 80(2) . 2_656
O6 C3 O6 157.6(17) . 2_656
O5 C3 O6 72.2(11) 2_656 2_656
C2 C2 O4 120(3) 2_566 .
C2 C2 O3 117(2) 2_566 .
O4 C2 O3 123.4(18) . .
C2 C2 O4 33.5(16) 2_566 2_566
O4 C2 O4 153.4(13) . 2_566
O3 C2 O4 83.2(11) . 2_566
C2 C2 O3 36.0(16) 2_566 2_566
O4 C2 O3 83.9(13) . 2_566
O3 C2 O3 152.7(12) . 2_566
O4 C2 O3 69.5(9) 2_566 2_566
N1 C4 N1 46.8(19) 2_557 .
N1 N1 C4 73(3) 2_557 2_557
N1 N1 C4 60(3) 2_557 .
C4 N1 C4 133.2(19) 2_557 .

loop_
_geom_bond_atom_site_label_1
_geom_bond_atom_site_label_2
_geom_bond_distance
_geom_bond_site_symmetry_2
Cu1 O4 1.891(15) .
Cu1 O4 1.891(15) 2_666
Cu1 O3 1.940(17) 2_566
Cu1 O3 1.940(17) 1_655
Cu1 O6 1.95(3) 2_666
Cu1 O6 1.95(3) .
Cu1 O1 1.961(18) 2_666
Cu1 O1 1.961(18) .
Cu1 O2 2.288(19) 1_554
Cu1 O2 2.288(19) 2_667
Cu1 O5 2.31(2) 1_565
Cu1 O5 2.31(2) 2_656
O1 C1 1.24(3) .
O1 O6 1.59(3) 2_666
O1 O4 1.78(3) 2_666
O2 O3 1.15(3) 1_656
O2 C1 1.22(3) .
O3 C2 1.26(2) .
O3 C2 1.92(2) 2_566
O4 C2 1.21(2) .
O4 O5 1.35(3) 1_565
O4 C2 1.91(2) 2_566
O5 C3 1.18(4) .
O5 C3 1.72(3) 2_656
O6 C3 1.28(4) .
O6 C3 1.92(4) 2_656
C1 C1 1.08(4) 2_667
C3 C3 0.88(4) 2_656
C2 C2 0.99(3) 2_566
C4 N1 1.22(3) 2_557
C4 N1 1.34(4) .
N1 N1 1.03(4) 2_557
